data_7159226
loop_
_publ_author_name
'Komogortsev, Andrey N.'
'Lichitskii, Boris V.'
'Milyutin, Constantine V.'
'Melekhina, Valeriya G.'

_publ_section_title
;
 Photochemical synthesis and ring-chain-ring tautomerism of
 benzo[4,5]imidazo[1,2-<i>a</i>]cyclopenta[<i>e</i>]pyridines.
;
_journal_issue 13
_journal_name_full 'Organic &amp; biomolecular chemistry'
_journal_page_first 2720
_journal_page_last 2728
_journal_paper_doi 10.1039/d3ob00273j
_journal_volume 21
_journal_year 2023
_chemical_absolute_configuration ad
_chemical_formula_moiety 'C20 H22 N2 O3'
_chemical_formula_sum 'C20 H22 N2 O3'
_chemical_formula_weight 338.39
_space_group_crystal_system monoclinic
_space_group_IT_number 4
_space_group_name_Hall 'P 2yb'
_space_group_name_H-M_alt 'P 1 21 1'
_atom_sites_solution_hydrogens mixed
_atom_sites_solution_primary dual
_atom_sites_solution_secondary difmap
_audit_creation_date 2022-01-26
_audit_creation_method
;
Olex2 1.3
(compiled 2020.11.12 svn.r5f609507 for OlexSys, GUI svn.r6272)
;
_audit_update_record
;
2022-12-29 deposited with the CCDC.	2023-03-07 downloaded from the CCDC.
;
_cell_angle_alpha 90
_cell_angle_beta 110.8694(11)
_cell_angle_gamma 90
_cell_formula_units_Z 4
_cell_length_a 11.68226(12)
_cell_length_b 9.54123(6)
_cell_length_c 15.99352(16)
_cell_measurement_reflns_used 39700
_cell_measurement_temperature 100.00(10)
_cell_measurement_theta_max 79.4630
_cell_measurement_theta_min 2.9540
_cell_volume 1665.73(3)
_computing_cell_refinement 'CrysAlisPro 1.171.41.123a (Rigaku OD, 2022)'
_computing_data_collection 'CrysAlisPro 1.171.41.123a (Rigaku OD, 2022)'
_computing_data_reduction 'CrysAlisPro 1.171.41.123a (Rigaku OD, 2022)'
_computing_molecular_graphics 'Olex2 1.3 (Dolomanov et al., 2009)'
_computing_publication_material 'Olex2 1.3 (Dolomanov et al., 2009)'
_computing_structure_refinement 'XL  (Sheldrick, 2008)'
_diffrn_ambient_environment N~2~
_diffrn_ambient_temperature 100.00(10)
_diffrn_detector 'Hybrid Pixel Array Detector'
_diffrn_detector_area_resol_mean 10.0000
_diffrn_detector_type HyPix
_diffrn_measured_fraction_theta_full 0.999
_diffrn_measured_fraction_theta_max 0.996
_diffrn_measurement_details
;
List of Runs (angles in degrees, time in seconds):

  # Type    Start    End  Width  t~exp~   \w     \q     \k     \f   Frames
#--------------------------------------------------------------------------
  1  \w     49.00  75.00   0.40    0.08    --   48.65  16.00-155.00   65
  2  \w     56.00  81.20   0.40    0.08    --   48.65  16.00-155.00   63
  3  \w     89.00 115.00   0.40    0.08    --   48.65  16.00-155.00   65
  4  \w     46.00  72.00   0.40    0.18    --  111.50 -77.00-180.00   65
  5  \w     50.00  76.00   0.40    0.18    --  111.50 -78.00-141.27   65
  6  \w     77.00 103.00   0.40    0.18    --  111.50 -77.00-180.00   65
  7  \w    104.00 130.00   0.40    0.18    --  111.50 -79.00-109.18   65
  8  \w     66.00 103.20   0.40    0.18    --  111.50 -77.00-157.28   93
  9  \w     44.00  71.20   0.40    0.18    --  111.50 -77.00-128.30   68
 10  \w     49.00  75.00   0.40    0.18    --  111.50 -79.00-109.18   65
 11  \w     59.00  85.00   0.40    0.18    --  111.50 -77.00 -30.00   65
 12  \w     61.00  99.00   0.40    0.18    --  111.50 -77.00 -60.00   95
 13  \w     54.00  79.20   0.40    0.18    --  111.50 -77.00   0.00   63
 14  \w     79.00 104.20   0.40    0.18    --  111.50 -77.00 -30.00   63
 15  \w     76.00 102.00   0.40    0.18    --  111.50 -77.00  30.00   65
 16  \w     58.00  92.00   0.40    0.18    --  111.50 -77.00  60.00   85
 17  \w     51.00  87.00   0.40    0.18    --  111.50 -77.00 120.00   90
 18  \w     40.00  66.00   0.40    0.18    --  111.50 -77.00  90.00   65
 19  \w     43.00  69.00   0.40    0.18    --  111.50 -77.00  30.00   65
 20  \w     44.00  70.00   0.40    0.18    --  111.50 -61.00  30.00   65
 21  \w     57.00  95.00   0.40    0.18    --  111.50 -77.00  60.00   95
 22  \w     40.00  65.20   0.40    0.18    --  111.50 -61.00  90.00   63
 23  \w     41.00  69.00   0.40    0.18    --  111.50 -61.00 150.00   70
 24  \w     42.00  69.20   0.40    0.18    --  111.50 -61.00 -60.00   68
 25  \w     40.00  65.20   0.40    0.18    --  111.50 -61.00 -90.00   63
 26  \w     43.00  69.00   0.40    0.18    --  111.50 -61.00 -30.00   65
 27  \w     43.00  69.00   0.40    0.18    --  111.50 -61.00-120.00   65
 28  \w     50.00  76.00   0.40    0.18    --  111.50 -77.00-180.00   65
 29  \w     40.00  67.20   0.40    0.18    --  111.50 -61.00-180.00   68
 30  \w     18.00  56.00   0.40    0.08    --   48.65 -57.00-150.00   95
 31  \w     -3.00  22.20   0.40    0.08    --   48.65 -16.00  34.00   63
 32  \w     47.00  73.00   0.40    0.18    --  111.50  -1.00 169.36   65
 33  \w     93.00 119.00   0.40    0.18    --  111.50  -1.00 169.36   65
 34  \w     93.00 119.00   0.40    0.18    --  111.50 -81.00  91.66   65
 35  \w     58.00 110.00   0.40    0.18    --  111.50-125.00  90.00  130
 36  \w     70.00 119.20   0.40    0.18    --  111.50-137.00 103.61  123
 37  \w     71.00 108.20   0.40    0.18    --  111.50-125.00  60.00   93
 38  \w     51.00  92.20   0.40    0.08    --   48.65-125.00-120.00  103
 39  \w     60.00  94.00   0.40    0.08    --   48.65-125.00-180.00   85
 40  \w     47.00  79.00   0.40    0.18    --  111.50-125.00-180.00   80
 41  \w     84.00 110.00   0.40    0.18    --  111.50-125.00-180.00   65
 42  \w     81.00 106.20   0.40    0.18    --  111.50-125.00-150.00   63
 43  \w     84.00 110.00   0.40    0.18    --  111.50-125.00 -90.00   65
 44  \w     57.00  83.00   0.40    0.18    --  111.50-125.00 -30.00   65
 45  \w     77.00 108.20   0.40    0.18    --  111.50-117.00 -87.17   78
 46  \w     45.00  71.00   0.40    0.18    --  111.50-117.00 -87.17   65
 47  \w     81.00 106.20   0.40    0.18    --  111.50-105.00 -28.94   63
 48  \w     48.00  74.00   0.40    0.18    --  111.50-118.00   9.99   65
 49  \w     48.00  80.00   0.40    0.18    --  111.50-125.00 120.00   80
 50  \w     63.00 110.20   0.40    0.18    --  111.50-125.00 150.00  118
 51  \w     82.80 108.00   0.40    0.18    --  111.50-115.00  87.02   63
 52  \w     80.80 106.00   0.40    0.18    --  111.50-100.00-104.69   63
 53  \w     69.00  94.20   0.40    0.18    --  111.50 -95.00-180.00   63
 54  \w     79.00 105.00   0.40    0.18    --  111.50 -97.00 -90.48   65
 55  \w     47.00  73.00   0.40    0.18    --  111.50 -95.00-150.00   65
 56  \w     51.00 100.20   0.40    0.18    --  111.50 -95.00 -90.00  123
 57  \w     59.00 101.00   0.40    0.18    --  111.50 -95.00 -60.00  105
 58  \w     45.00  71.00   0.40    0.18    --  111.50 -95.00   0.00   65
 59  \w     78.00 104.00   0.40    0.18    --  111.50 -95.00 -90.00   65
 60  \w     46.00  72.00   0.40    0.18    --  111.50 -95.00  60.00   65
 61  \w     74.00 100.00   0.40    0.18    --  111.50 -95.00  90.00   65
 62  \w     76.00 102.00   0.40    0.18    --  111.50 -95.00 120.00   65
 63  \w     40.00  71.20   0.40    0.18    --  111.50 -95.00 150.00   78
 64  \w    109.00 135.00   0.40    0.18    --  111.50 -88.00 -57.26   65
 65  \w     54.00  80.00   0.40    0.18    --  111.50 -88.00 -57.26   65
 66  \w     42.00  67.20   0.40    0.18    --  111.50 -95.00-120.00   63
 67  \w     57.00 104.20   0.40    0.18    --  111.50 -92.00 -77.71  118
 68  \w     87.00 113.00   0.40    0.18    --  111.50 -88.00 -22.40   65
 69  \w     64.00 122.00   0.40    0.18    --  111.50 -85.00 -67.99  145
 70  \w     54.00  80.00   0.40    0.18    --  111.50 -83.00  15.82   65
 71  \w    105.00 131.00   0.40    0.18    --  111.50 -83.00  18.70   65
 72  \w     61.00 112.20   0.40    0.18    --  111.50 -87.00 149.46  128
 73  \w     99.00 127.00   0.40    0.18    --  111.50 -87.00 174.70   70
 74  \w     84.00 110.00   0.40    0.18    --  111.50 -82.00 166.81   65
 75  \w     53.00  87.00   0.40    0.18    --  111.50 -87.00 174.70   85
 76  \w     49.00  75.00   0.40    0.18    --  111.50 -82.00 166.81   65
 77  \w    104.00 132.00   0.40    0.18    --  111.50 -81.00 104.91   70
 78  \w     74.00 100.00   0.40    0.18    --  111.50 -81.00 104.91   65
 79  \w     40.00  73.20   0.40    0.18    --  111.50 -81.00  91.66   83
 80  \w    142.00 168.00   0.40    0.18    --  111.50  15.00 -60.00   65
 81  \w     97.00 123.00   0.40    0.18    --  111.50  77.00  30.00   65
 82  \w    126.00 152.00   0.40    0.18    --  111.50  77.00 -60.00   65
 83  \w     97.00 123.00   0.40    0.18    --  111.50  77.00 -60.00   65
 84  \w     92.00 120.00   0.40    0.18    --  111.50  77.00-150.00   70
 85  \w    118.00 167.20   0.40    0.18    --  111.50  77.00-180.00  123
 86  \w    102.00 128.00   0.40    0.18    --  111.50  61.00-120.00   65
 87  \w    140.80 178.00   0.40    0.18    --  111.50  61.00  30.00   93
 88  \w    114.00 140.00   0.40    0.18    --  111.50  61.00  60.00   65
 89  \w    130.00 156.00   0.40    0.18    --  111.50  45.00  90.00   65
 90  \w    148.00 178.00   0.40    0.18    --  111.50  61.00 150.00   75
 91  \w    101.00 127.00   0.40    0.18    --  111.50  61.00 150.00   65
 92  \w    103.00 129.00   0.40    0.18    --  111.50  45.00   0.00   65
 93  \w    103.00 145.00   0.40    0.18    --  111.50  45.00 -30.00  105
 94  \w    103.00 171.00   0.40    0.18    --  111.50  45.00 -60.00  170
 95  \w    122.00 176.00   0.40    0.18    --  111.50  45.00-150.00  135
 96  \w    102.00 164.00   0.40    0.18    --  111.50  45.00 -90.00  155
 97  \w    152.00 177.20   0.40    0.18    --  111.50  45.00 -30.00   63
 98  \w    135.00 164.20   0.40    0.18    --  111.50  45.00  60.00   73
 99  \w    109.00 177.00   0.40    0.18    --  111.50  30.00  90.00  170
100  \w    102.00 128.00   0.40    0.18    --  111.50  43.00 177.98   65
101  \w    107.00 161.00   0.40    0.18    --  111.50  30.00 120.00  135
102  \w    102.00 131.20   0.40    0.18    --  111.50  15.00  90.00   73
103  \w    148.00 173.20   0.40    0.18    --  111.50  15.00 -30.00   63
104  \w    112.00 139.20   0.40    0.18    --  111.50  15.00 -60.00   68
105  \w    102.00 177.20   0.40    0.18    --  111.50  16.00-155.00  188
106  \w    138.00 163.20   0.40    0.18    --  111.50 125.00-180.00   63
107  \w    105.00 149.00   0.40    0.18    --  111.50 125.00  60.00  110
108  \w     99.00 130.20   0.40    0.18    --  111.50 125.00 120.00   78
109  \w    129.00 177.00   0.40    0.18    --  111.50 105.00 143.69  120
110  \w    -26.00  25.20   0.40    0.08    --  -48.65  19.00   0.00  128
111  \w    -24.00  15.20   0.40    0.08    --  -48.65  18.00-149.00   98
112  \w    -10.00  16.00   0.40    0.08    --  -48.65  16.00-155.00   65
113  \w    -26.00  16.00   0.40    0.08    --  -48.65  19.00-120.00  105
114  \w    -15.20  26.00   0.40    0.08    --  -48.65  19.00  90.00  103
115  \w    -51.00 -25.80   0.40    0.18    --  -90.00  45.00  30.00   63
116  \w    -51.00 -25.80   0.40    0.18    --  -90.00  45.00   0.00   63
117  \w    -51.00 -25.80   0.40    0.18    --  -90.00  45.00  90.00   63
118  \w   -121.00 -39.80   0.40    0.08    --  -48.65 -16.00  34.00  203
119  \w   -146.00-120.80   0.40    0.18    --  -90.00 -16.00  34.00   63
;
_diffrn_measurement_device 'four-circle diffractometer'
_diffrn_measurement_device_type 'XtaLAB Synergy, Dualflex, HyPix'
_diffrn_measurement_method '\w scans'
_diffrn_orient_matrix_type 'CrysAlisPro convention (1999,Acta A55,543-557)'
_diffrn_orient_matrix_UB_11 -0.1387313000
_diffrn_orient_matrix_UB_12 -0.0167027000
_diffrn_orient_matrix_UB_13 -0.0506700000
_diffrn_orient_matrix_UB_21 0.0184095000
_diffrn_orient_matrix_UB_22 0.0293818000
_diffrn_orient_matrix_UB_23 -0.0890925000
_diffrn_orient_matrix_UB_31 0.0181587000
_diffrn_orient_matrix_UB_32 -0.1578713000
_diffrn_orient_matrix_UB_33 -0.0111905000
_diffrn_radiation_monochromator mirror
_diffrn_radiation_probe x-ray
_diffrn_radiation_type 'Cu K\a'
_diffrn_radiation_wavelength 1.54184
_diffrn_reflns_av_unetI/netI 0.0080
_diffrn_reflns_Laue_measured_fraction_full 0.999
_diffrn_reflns_Laue_measured_fraction_max 0.996
_diffrn_reflns_limit_h_max 14
_diffrn_reflns_limit_h_min -14
_diffrn_reflns_limit_k_max 9
_diffrn_reflns_limit_k_min -11
_diffrn_reflns_limit_l_max 20
_diffrn_reflns_limit_l_min -20
_diffrn_reflns_number 6684
_diffrn_reflns_point_group_measured_fraction_full 0.838
_diffrn_reflns_point_group_measured_fraction_max 0.828
_diffrn_reflns_theta_full 67.684
_diffrn_reflns_theta_max 79.481
_diffrn_reflns_theta_min 2.957
_diffrn_source 'micro-focus sealed X-ray tube'
_diffrn_source_type 'PhotonJet (Cu) X-ray Source'
_exptl_absorpt_coefficient_mu 0.737
_exptl_absorpt_correction_T_max 1.00000
_exptl_absorpt_correction_T_min 0.41618
_exptl_absorpt_correction_type multi-scan
_exptl_absorpt_process_details
;
CrysAlisPro 1.171.41.123a (Rigaku Oxford Diffraction, 2022)
Empirical absorption correction using spherical harmonics,
implemented in SCALE3 ABSPACK scaling algorithm.
;
_exptl_crystal_colour colourless
_exptl_crystal_density_diffrn 1.349
_exptl_crystal_density_method 'not measured'
_exptl_crystal_description plate
_exptl_crystal_F_000 720
_exptl_crystal_size_max 0.33
_exptl_crystal_size_mid 0.24
_exptl_crystal_size_min 0.07
_refine_diff_density_max 0.533
_refine_diff_density_min -0.349
_refine_diff_density_rms 0.086
_refine_ls_abs_structure_details
;
 Classical Flack method preferred over Parsons because s.u. lower.
;
_refine_ls_abs_structure_Flack 0.01(13)
_refine_ls_extinction_coef 0.0095(13)
_refine_ls_extinction_expression Fc^*^=kFc[1+0.001xFc^2^\l^3^/sin(2\q)]^-1/4^
_refine_ls_extinction_method 'SHELXL-2018/3 (Sheldrick 2018)'
_refine_ls_goodness_of_fit_ref 1.067
_refine_ls_hydrogen_treatment mixed
_refine_ls_matrix_type full
_refine_ls_number_parameters 467
_refine_ls_number_reflns 6684
_refine_ls_number_restraints 7
_refine_ls_restrained_S_all 1.066
_refine_ls_R_factor_all 0.0548
_refine_ls_R_factor_gt 0.0548
_refine_ls_shift/su_max 0.000
_refine_ls_shift/su_mean 0.000
_refine_ls_structure_factor_coef Fsqd
_refine_ls_weighting_details 'w=1/[\s^2^(Fo^2^)+(0.1239P)^2^+0.1421P] where P=(Fo^2^+2Fc^2^)/3'
_refine_ls_weighting_scheme calc
_refine_ls_wR_factor_gt 0.1411
_refine_ls_wR_factor_ref 0.1412
_reflns_Friedel_coverage 0.567
_reflns_Friedel_fraction_full 0.654
_reflns_Friedel_fraction_max 0.639
_reflns_number_gt 6666
_reflns_number_total 6684
_reflns_threshold_expression 'I > 2\s(I)'
_twin_special_details
;
Component 2 rotated by -179.9937\% 
around [-0.25 0.00 0.97] (reciprocal) or [-0.00 0.00 1.00] (direct)
;
_cod_data_source_file d3ob00273j2.cif
_cod_data_source_block KOJBNIM-2
_cod_depositor_comments 'Adding full bibliography for 7159223--7159229.cif.'
_cod_database_code 7159226
_shelx_shelxl_version_number 2018/3
_chemical_oxdiff_formula 'C20 H23 N2 O3'
_chemical_oxdiff_usercomment KOJBNIM-2
_shelx_space_group_comment
;
The symmetry employed for this shelxl refinement is uniquely defined
by the following loop, which should always be used as a source of
symmetry information in preference to the above space-group names.
They are only intended as comments.
;
_shelx_estimated_absorpt_t_max 0.950
_shelx_estimated_absorpt_t_min 0.793
_olex2_refinement_description
;
1. Twinned data refinement
 Scales: 0.662(3)
 0.338(3)
2. Fixed Uiso
 At 1.2 times of:
  All C(H) groups, All C(H,H) groups, All O(H) groups
 At 1.5 times of:
  All C(H,H,H) groups
3. Restrained distances
 O1A-H1A \\sim O2A-H2A \\sim O1B-H1B \\sim O2B-H2B
 with sigma of 0.02
4.a Secondary CH2 refined with riding coordinates:
 C15A(H15A,H15B), C16A(H16A,H16B), C17A(H17A,H17B), C18A(H18A,H18B), C19A(H19A,
 H19B), C20A(H20A,H20B), C15B(H15C,H15D), C16B(H16C,H16D), C17B(H17C,H17D),
 C18B(H18C,H18D), C19B(H19C,H19D), C20B(H20C,H20D)
4.b Aromatic/amide H refined with riding coordinates:
 C3A(H3A), C4A(H4A), C5A(H5A), C6A(H6A), C11A(H11A), C3B(H3B), C4B(H4B),
 C5B(H5B), C6B(H6B), C11B(H11B)
4.c Idealised Me refined as rotating group:
 C13A(H13A,H13B,H13C), C13B(H13D,H13E,H13F)
;
_olex2_submission_special_instructions 'No special instructions were received'
_oxdiff_exptl_absorpt_empirical_details
;
Empirical correction (ABSPACK) includes:
- Absorption correction using spherical harmonics
- Frame scaling
;
_oxdiff_exptl_absorpt_empirical_full_max 2.336
_oxdiff_exptl_absorpt_empirical_full_min 0.202
_oxdiff_twin_integration_method simultaneous
_oxdiff_twin_items 2

loop_
_space_group_symop_operation_xyz
'x, y, z'
'-x, y+1/2, -z'

loop_
_atom_site_label
_atom_site_type_symbol
_atom_site_fract_x
_atom_site_fract_y
_atom_site_fract_z
_atom_site_U_iso_or_equiv
_atom_site_adp_type
_atom_site_occupancy
_atom_site_site_symmetry_order
_atom_site_calc_flag
_atom_site_refinement_flags_posn
_atom_site_refinement_flags_adp
_atom_site_refinement_flags_occupancy
_atom_site_disorder_assembly
_atom_site_disorder_group
O1A O 0.43238(15) 0.5090(2) 0.06588(11) 0.0136(4) Uani 1 1 d D . . . .
H1A H 0.439(3) 0.469(4) 0.1172(19) 0.016 Uiso 1 1 d D U . . .
O2A O 0.66465(15) 0.4987(2) 0.17489(11) 0.0140(4) Uani 1 1 d D . . . .
H2A H 0.635(3) 0.426(3) 0.140(2) 0.017 Uiso 1 1 d D U . . .
O3A O 0.38199(15) 0.7643(2) -0.06036(11) 0.0166(4) Uani 1 1 d . . . . .
N1A N 0.43522(18) 0.7304(2) 0.12864(13) 0.0128(4) Uani 1 1 d . . . . .
N2A N 0.42249(18) 0.8663(3) 0.23931(14) 0.0157(4) Uani 1 1 d . . . . .
C1A C 0.4957(2) 0.7955(3) 0.20833(15) 0.0131(5) Uani 1 1 d . . . . .
C2A C 0.3054(2) 0.8435(3) 0.17696(16) 0.0153(5) Uani 1 1 d . . . . .
C3A C 0.1915(2) 0.8903(3) 0.17732(17) 0.0204(6) Uani 1 1 d . . . . .
H3A H 0.185939 0.950385 0.223093 0.025 Uiso 1 1 calc R U . . .
C4A C 0.0876(2) 0.8454(4) 0.10815(18) 0.0220(6) Uani 1 1 d . . . . .
H4A H 0.009471 0.875268 0.107030 0.026 Uiso 1 1 calc R U . . .
C5A C 0.0942(2) 0.7573(3) 0.03990(17) 0.0184(5) Uani 1 1 d . . . . .
H5A H 0.020646 0.728011 -0.005792 0.022 Uiso 1 1 calc R U . . .
C6A C 0.2063(2) 0.7119(3) 0.03774(15) 0.0161(5) Uani 1 1 d . . . . .
H6A H 0.211465 0.653094 -0.008710 0.019 Uiso 1 1 calc R U . . .
C7A C 0.3104(2) 0.7571(3) 0.10722(15) 0.0134(5) Uani 1 1 d . . . . .
C8A C 0.4898(2) 0.6399(3) 0.07974(15) 0.0122(5) Uani 1 1 d . . . . .
C9A C 0.6340(2) 0.6238(3) 0.12446(15) 0.0117(5) Uani 1 1 d . . . . .
C10A C 0.6692(2) 0.6153(3) 0.04034(15) 0.0134(5) Uani 1 1 d . . . . .
C11A C 0.5792(2) 0.6591(3) -0.03385(16) 0.0160(5) Uani 1 1 d . . . . .
H11A H 0.585132 0.663532 -0.091495 0.019 Uiso 1 1 calc R U . . .
C12A C 0.4714(2) 0.6990(3) -0.01426(15) 0.0134(5) Uani 1 1 d . . . . .
C13A C 0.7906(2) 0.5624(3) 0.04367(17) 0.0187(5) Uani 1 1 d . . . . .
H13A H 0.786397 0.537933 -0.016869 0.028 Uiso 1 1 calc R U . . .
H13B H 0.812816 0.479171 0.081975 0.028 Uiso 1 1 calc R U . . .
H13C H 0.852660 0.635387 0.068100 0.028 Uiso 1 1 calc R U . . .
C14A C 0.6988(2) 0.7464(3) 0.18980(15) 0.0119(5) Uani 1 1 d . . . . .
C15A C 0.6288(2) 0.7687(3) 0.25422(15) 0.0145(5) Uani 1 1 d . . . . .
H15A H 0.639343 0.684530 0.292440 0.017 Uiso 1 1 calc R U . . .
H15B H 0.665611 0.849091 0.293819 0.017 Uiso 1 1 calc R U . . .
C16A C 0.8323(2) 0.7040(3) 0.24641(16) 0.0154(5) Uani 1 1 d . . . . .
H16A H 0.830785 0.619598 0.282020 0.018 Uiso 1 1 calc R U . . .
H16B H 0.876354 0.679672 0.205775 0.018 Uiso 1 1 calc R U . . .
C17A C 0.9017(2) 0.8214(3) 0.30972(16) 0.0179(5) Uani 1 1 d . . . . .
H17A H 0.862928 0.838871 0.354588 0.022 Uiso 1 1 calc R U . . .
H17B H 0.987239 0.791205 0.342023 0.022 Uiso 1 1 calc R U . . .
C18A C 0.9021(2) 0.9567(3) 0.25920(18) 0.0206(6) Uani 1 1 d . . . . .
H18A H 0.951329 0.943433 0.220619 0.025 Uiso 1 1 calc R U . . .
H18B H 0.940491 1.032434 0.302453 0.025 Uiso 1 1 calc R U . . .
C19A C 0.7715(2) 0.9993(3) 0.20150(17) 0.0192(5) Uani 1 1 d . . . . .
H19A H 0.726305 1.025691 0.241040 0.023 Uiso 1 1 calc R U . . .
H19B H 0.774827 1.082723 0.165614 0.023 Uiso 1 1 calc R U . . .
C20A C 0.7018(2) 0.8824(3) 0.13854(16) 0.0154(5) Uani 1 1 d . . . . .
H20A H 0.741484 0.863313 0.094362 0.018 Uiso 1 1 calc R U . . .
H20B H 0.616888 0.913697 0.105384 0.018 Uiso 1 1 calc R U . . .
O1B O 0.43045(15) 0.0105(2) 0.39611(11) 0.0137(4) Uani 1 1 d D . . . .
H1B H 0.440(3) -0.025(4) 0.348(2) 0.016 Uiso 1 1 d D U . . .
O2B O 0.66417(15) -0.0001(2) 0.40970(11) 0.0136(4) Uani 1 1 d D . . . .
H2B H 0.644(3) -0.078(3) 0.431(2) 0.016 Uiso 1 1 d D U . . .
O3B O 0.38047(15) 0.2707(2) 0.49452(12) 0.0169(4) Uani 1 1 d . . . . .
N1B N 0.43674(18) 0.2313(2) 0.33464(13) 0.0128(4) Uani 1 1 d . . . . .
N2B N 0.42938(18) 0.3697(3) 0.21987(13) 0.0147(4) Uani 1 1 d . . . . .
C1B C 0.49969(19) 0.2965(3) 0.28863(15) 0.0117(5) Uani 1 1 d . . . . .
C2B C 0.3105(2) 0.3492(3) 0.21930(16) 0.0149(5) Uani 1 1 d . . . . .
C3B C 0.1999(2) 0.4032(3) 0.15997(17) 0.0196(5) Uani 1 1 d . . . . .
H3B H 0.197532 0.463869 0.112278 0.023 Uiso 1 1 calc R U . . .
C4B C 0.0936(2) 0.3639(3) 0.17419(16) 0.0196(5) Uani 1 1 d . . . . .
H4B H 0.017043 0.399174 0.135480 0.024 Uiso 1 1 calc R U . . .
C5B C 0.0964(2) 0.2735(3) 0.24417(17) 0.0189(5) Uani 1 1 d . . . . .
H5B H 0.021585 0.248187 0.251030 0.023 Uiso 1 1 calc R U . . .
C6B C 0.2056(2) 0.2202(3) 0.30357(16) 0.0170(5) Uani 1 1 d . . . . .
H6B H 0.207716 0.158569 0.350763 0.020 Uiso 1 1 calc R U . . .
C7B C 0.3121(2) 0.2620(3) 0.29014(15) 0.0137(5) Uani 1 1 d . . . . .
C8B C 0.4884(2) 0.1413(3) 0.41197(15) 0.0114(5) Uani 1 1 d . . . . .
C9B C 0.6337(2) 0.1246(3) 0.44519(14) 0.0116(5) Uani 1 1 d . . . . .
C10B C 0.6652(2) 0.1139(3) 0.54658(15) 0.0141(5) Uani 1 1 d . . . . .
C11B C 0.5742(2) 0.1581(3) 0.57286(16) 0.0158(5) Uani 1 1 d . . . . .
H11B H 0.578056 0.160586 0.633175 0.019 Uiso 1 1 calc R U . . .
C12B C 0.4689(2) 0.2016(3) 0.49601(15) 0.0137(5) Uani 1 1 d . . . . .
C13B C 0.7857(2) 0.0605(3) 0.60881(16) 0.0185(5) Uani 1 1 d . . . . .
H13D H 0.776852 0.027432 0.664198 0.028 Uiso 1 1 calc R U . . .
H13E H 0.846436 0.136077 0.622674 0.028 Uiso 1 1 calc R U . . .
H13F H 0.812968 -0.017189 0.580343 0.028 Uiso 1 1 calc R U . . .
C14B C 0.6988(2) 0.2486(3) 0.41607(15) 0.0120(5) Uani 1 1 d . . . . .
C15B C 0.6334(2) 0.2703(3) 0.31444(14) 0.0132(5) Uani 1 1 d . . . . .
H15C H 0.671293 0.350848 0.295053 0.016 Uiso 1 1 calc R U . . .
H15D H 0.645774 0.186061 0.282548 0.016 Uiso 1 1 calc R U . . .
C16B C 0.6957(2) 0.3840(3) 0.46797(15) 0.0134(5) Uani 1 1 d . . . . .
H16C H 0.609537 0.413313 0.453689 0.016 Uiso 1 1 calc R U . . .
H16D H 0.731405 0.364885 0.533006 0.016 Uiso 1 1 calc R U . . .
C17B C 0.7667(2) 0.5032(3) 0.44491(17) 0.0172(5) Uani 1 1 d . . . . .
H17C H 0.764663 0.586555 0.481196 0.021 Uiso 1 1 calc R U . . .
H17D H 0.726121 0.528382 0.381074 0.021 Uiso 1 1 calc R U . . .
C18B C 0.9002(2) 0.4639(3) 0.46206(17) 0.0190(5) Uani 1 1 d . . . . .
H18C H 0.944164 0.450222 0.527027 0.023 Uiso 1 1 calc R U . . .
H18D H 0.940772 0.541113 0.441884 0.023 Uiso 1 1 calc R U . . .
C19B C 0.9067(2) 0.3289(3) 0.41182(17) 0.0179(5) Uani 1 1 d . . . . .
H19C H 0.873584 0.347138 0.346611 0.021 Uiso 1 1 calc R U . . .
H19D H 0.993394 0.300088 0.428310 0.021 Uiso 1 1 calc R U . . .
C20B C 0.8340(2) 0.2100(3) 0.43378(16) 0.0153(5) Uani 1 1 d . . . . .
H20C H 0.874042 0.184182 0.497566 0.018 Uiso 1 1 calc R U . . .
H20D H 0.836471 0.126926 0.397379 0.018 Uiso 1 1 calc R U . . .

loop_
_atom_site_aniso_label
_atom_site_aniso_U_11
_atom_site_aniso_U_22
_atom_site_aniso_U_33
_atom_site_aniso_U_23
_atom_site_aniso_U_13
_atom_site_aniso_U_12
O1A 0.0175(7) 0.0112(9) 0.0151(7) 0.0004(6) 0.0095(6) -0.0021(7)
O2A 0.0182(8) 0.0099(9) 0.0152(7) 0.0013(7) 0.0077(6) 0.0018(7)
O3A 0.0175(8) 0.0148(10) 0.0182(8) 0.0038(7) 0.0072(6) -0.0011(7)
N1A 0.0140(9) 0.0139(12) 0.0142(8) 0.0002(8) 0.0095(7) 0.0018(8)
N2A 0.0165(9) 0.0166(12) 0.0182(9) -0.0004(8) 0.0115(8) 0.0011(8)
C1A 0.0153(10) 0.0111(12) 0.0167(10) -0.0005(9) 0.0103(8) -0.0001(9)
C2A 0.0169(10) 0.0156(13) 0.0189(10) 0.0002(9) 0.0132(9) 0.0017(9)
C3A 0.0182(11) 0.0243(16) 0.0245(11) -0.0041(10) 0.0147(9) 0.0018(10)
C4A 0.0148(10) 0.0280(16) 0.0278(12) -0.0016(11) 0.0133(9) 0.0012(10)
C5A 0.0124(10) 0.0218(15) 0.0233(10) 0.0024(10) 0.0089(8) -0.0005(10)
C6A 0.0158(10) 0.0166(13) 0.0185(10) 0.0031(10) 0.0092(8) -0.0001(10)
C7A 0.0143(10) 0.0114(13) 0.0188(10) 0.0020(9) 0.0113(8) 0.0002(9)
C8A 0.0163(10) 0.0099(12) 0.0141(10) -0.0002(8) 0.0099(8) 0.0006(9)
C9A 0.0144(10) 0.0090(13) 0.0152(10) -0.0006(9) 0.0094(8) 0.0015(9)
C10A 0.0184(11) 0.0088(12) 0.0174(10) -0.0032(9) 0.0119(8) -0.0028(9)
C11A 0.0212(11) 0.0152(13) 0.0164(10) -0.0001(9) 0.0125(9) -0.0001(10)
C12A 0.0182(10) 0.0097(12) 0.0143(9) -0.0014(9) 0.0084(8) -0.0031(9)
C13A 0.0175(11) 0.0220(14) 0.0212(11) -0.0042(10) 0.0124(9) -0.0012(10)
C14A 0.0122(9) 0.0090(12) 0.0158(9) -0.0005(8) 0.0067(8) 0.0012(8)
C15A 0.0145(10) 0.0169(14) 0.0149(9) -0.0027(9) 0.0088(8) 0.0009(9)
C16A 0.0139(10) 0.0132(12) 0.0202(10) -0.0012(10) 0.0074(8) 0.0029(9)
C17A 0.0150(10) 0.0200(15) 0.0190(11) -0.0048(10) 0.0063(8) -0.0007(10)
C18A 0.0212(12) 0.0180(15) 0.0269(12) -0.0063(10) 0.0142(10) -0.0061(10)
C19A 0.0253(12) 0.0104(13) 0.0238(11) -0.0005(10) 0.0112(9) -0.0023(10)
C20A 0.0199(11) 0.0121(13) 0.0171(10) 0.0012(9) 0.0101(9) -0.0004(9)
O1B 0.0183(8) 0.0096(9) 0.0176(8) -0.0017(7) 0.0117(6) -0.0031(7)
O2B 0.0172(7) 0.0085(9) 0.0202(8) 0.0008(7) 0.0128(6) 0.0018(7)
O3B 0.0175(8) 0.0148(10) 0.0238(8) -0.0047(7) 0.0137(6) -0.0005(7)
N1B 0.0137(9) 0.0127(11) 0.0148(8) 0.0010(8) 0.0085(7) -0.0013(8)
N2B 0.0146(9) 0.0155(11) 0.0162(9) 0.0012(8) 0.0082(7) 0.0011(8)
C1B 0.0121(9) 0.0105(12) 0.0158(10) 0.0005(9) 0.0091(8) -0.0003(8)
C2B 0.0156(10) 0.0134(13) 0.0179(10) -0.0011(9) 0.0088(8) 0.0000(9)
C3B 0.0170(11) 0.0209(15) 0.0204(11) 0.0007(10) 0.0063(9) 0.0007(11)
C4B 0.0156(10) 0.0200(15) 0.0223(11) -0.0011(10) 0.0055(9) 0.0024(10)
C5B 0.0158(10) 0.0163(14) 0.0281(11) -0.0055(10) 0.0120(9) -0.0022(9)
C6B 0.0180(11) 0.0155(14) 0.0221(11) -0.0011(10) 0.0125(9) -0.0015(10)
C7B 0.0126(10) 0.0119(13) 0.0183(10) -0.0017(9) 0.0075(8) -0.0008(9)
C8B 0.0152(10) 0.0080(12) 0.0153(10) 0.0010(8) 0.0109(8) -0.0014(9)
C9B 0.0136(10) 0.0104(13) 0.0138(10) 0.0015(8) 0.0084(8) 0.0022(9)
C10B 0.0186(11) 0.0098(12) 0.0174(10) -0.0005(9) 0.0106(9) -0.0036(9)
C11B 0.0217(11) 0.0147(13) 0.0155(10) -0.0017(9) 0.0121(9) -0.0021(10)
C12B 0.0176(10) 0.0098(12) 0.0183(10) -0.0005(9) 0.0120(8) -0.0011(9)
C13B 0.0203(11) 0.0191(14) 0.0177(10) 0.0030(10) 0.0087(9) -0.0005(10)
C14B 0.0122(9) 0.0104(13) 0.0170(10) 0.0010(9) 0.0094(8) 0.0006(8)
C15B 0.0126(9) 0.0148(13) 0.0156(9) 0.0027(9) 0.0094(8) 0.0011(9)
C16B 0.0157(10) 0.0107(13) 0.0172(10) -0.0008(9) 0.0102(8) -0.0002(9)
C17B 0.0197(11) 0.0109(13) 0.0233(11) 0.0012(10) 0.0107(9) -0.0020(10)
C18B 0.0176(11) 0.0135(13) 0.0265(12) 0.0027(10) 0.0085(9) -0.0032(10)
C19B 0.0119(9) 0.0199(15) 0.0259(11) 0.0042(10) 0.0115(8) 0.0012(9)
C20B 0.0146(10) 0.0141(13) 0.0210(10) 0.0026(10) 0.0109(8) 0.0017(9)

loop_
_atom_type_symbol
_atom_type_description
_atom_type_scat_dispersion_real
_atom_type_scat_dispersion_imag
_atom_type_scat_source
C C 0.0181 0.0091 'International Tables Vol C Tables 4.2.6.8 and 6.1.1.4'
H H 0.0000 0.0000 'International Tables Vol C Tables 4.2.6.8 and 6.1.1.4'
N N 0.0311 0.0180 'International Tables Vol C Tables 4.2.6.8 and 6.1.1.4'
O O 0.0492 0.0322 'International Tables Vol C Tables 4.2.6.8 and 6.1.1.4'

loop_
_geom_angle_atom_site_label_1
_geom_angle_atom_site_label_2
_geom_angle_atom_site_label_3
_geom_angle
_geom_angle_site_symmetry_1
_geom_angle_site_symmetry_3
_geom_angle_publ_flag
C8A O1A H1A 111(2) . . ?
C9A O2A H2A 110(2) . . ?
C1A N1A C7A 107.04(19) . . ?
C1A N1A C8A 126.21(19) . . ?
C7A N1A C8A 126.5(2) . . ?
C1A N2A C2A 104.7(2) . . ?
N1A C1A C15A 119.0(2) . . ?
N2A C1A N1A 113.2(2) . . ?
N2A C1A C15A 127.4(2) . . ?
N2A C2A C3A 129.6(2) . . ?
N2A C2A C7A 110.6(2) . . ?
C7A C2A C3A 119.8(2) . . ?
C2A C3A H3A 121.3 . . ?
C4A C3A C2A 117.3(2) . . ?
C4A C3A H3A 121.3 . . ?
C3A C4A H4A 119.0 . . ?
C3A C4A C5A 122.1(2) . . ?
C5A C4A H4A 119.0 . . ?
C4A C5A H5A 119.4 . . ?
C6A C5A C4A 121.3(2) . . ?
C6A C5A H5A 119.4 . . ?
C5A C6A H6A 121.8 . . ?
C5A C6A C7A 116.5(2) . . ?
C7A C6A H6A 121.8 . . ?
N1A C7A C2A 104.3(2) . . ?
C6A C7A N1A 132.7(2) . . ?
C6A C7A C2A 123.0(2) . . ?
O1A C8A N1A 109.75(19) . . ?
O1A C8A C9A 111.0(2) . . ?
O1A C8A C12A 106.20(19) . . ?
N1A C8A C9A 114.41(19) . . ?
N1A C8A C12A 111.7(2) . . ?
C12A C8A C9A 103.36(18) . . ?
O2A C9A C8A 110.6(2) . . ?
O2A C9A C10A 111.2(2) . . ?
O2A C9A C14A 106.55(18) . . ?
C10A C9A C8A 100.48(18) . . ?
C10A C9A C14A 113.83(19) . . ?
C14A C9A C8A 114.2(2) . . ?
C11A C10A C9A 112.8(2) . . ?
C11A C10A C13A 125.0(2) . . ?
C13A C10A C9A 122.2(2) . . ?
C10A C11A H11A 124.5 . . ?
C10A C11A C12A 110.9(2) . . ?
C12A C11A H11A 124.5 . . ?
O3A C12A C8A 124.7(2) . . ?
O3A C12A C11A 128.9(2) . . ?
C11A C12A C8A 106.4(2) . . ?
C10A C13A H13A 109.5 . . ?
C10A C13A H13B 109.5 . . ?
C10A C13A H13C 109.5 . . ?
H13A C13A H13B 109.5 . . ?
H13A C13A H13C 109.5 . . ?
H13B C13A H13C 109.5 . . ?
C15A C14A C9A 107.64(19) . . ?
C15A C14A C16A 107.93(18) . . ?
C15A C14A C20A 110.9(2) . . ?
C16A C14A C9A 109.9(2) . . ?
C20A C14A C9A 111.70(18) . . ?
C20A C14A C16A 108.7(2) . . ?
C1A C15A C14A 113.85(18) . . ?
C1A C15A H15A 108.8 . . ?
C1A C15A H15B 108.8 . . ?
C14A C15A H15A 108.8 . . ?
C14A C15A H15B 108.8 . . ?
H15A C15A H15B 107.7 . . ?
C14A C16A H16A 109.1 . . ?
C14A C16A H16B 109.1 . . ?
H16A C16A H16B 107.9 . . ?
C17A C16A C14A 112.3(2) . . ?
C17A C16A H16A 109.1 . . ?
C17A C16A H16B 109.1 . . ?
C16A C17A H17A 109.3 . . ?
C16A C17A H17B 109.3 . . ?
H17A C17A H17B 107.9 . . ?
C18A C17A C16A 111.7(2) . . ?
C18A C17A H17A 109.3 . . ?
C18A C17A H17B 109.3 . . ?
C17A C18A H18A 109.5 . . ?
C17A C18A H18B 109.5 . . ?
C17A C18A C19A 110.7(2) . . ?
H18A C18A H18B 108.1 . . ?
C19A C18A H18A 109.5 . . ?
C19A C18A H18B 109.5 . . ?
C18A C19A H19A 109.0 . . ?
C18A C19A H19B 109.0 . . ?
H19A C19A H19B 107.8 . . ?
C20A C19A C18A 112.7(2) . . ?
C20A C19A H19A 109.0 . . ?
C20A C19A H19B 109.0 . . ?
C14A C20A H20A 109.3 . . ?
C14A C20A H20B 109.3 . . ?
C19A C20A C14A 111.81(19) . . ?
C19A C20A H20A 109.3 . . ?
C19A C20A H20B 109.3 . . ?
H20A C20A H20B 107.9 . . ?
C8B O1B H1B 107(3) . . ?
C9B O2B H2B 114(2) . . ?
C1B N1B C7B 107.0(2) . . ?
C1B N1B C8B 126.2(2) . . ?
C7B N1B C8B 126.7(2) . . ?
C1B N2B C2B 104.7(2) . . ?
N1B C1B C15B 119.3(2) . . ?
N2B C1B N1B 113.45(19) . . ?
N2B C1B C15B 127.1(2) . . ?
N2B C2B C3B 128.8(2) . . ?
N2B C2B C7B 110.5(2) . . ?
C7B C2B C3B 120.7(2) . . ?
C2B C3B H3B 121.6 . . ?
C4B C3B C2B 116.9(2) . . ?
C4B C3B H3B 121.6 . . ?
C3B C4B H4B 119.1 . . ?
C3B C4B C5B 121.8(2) . . ?
C5B C4B H4B 119.1 . . ?
C4B C5B H5B 119.2 . . ?
C6B C5B C4B 121.7(2) . . ?
C6B C5B H5B 119.2 . . ?
C5B C6B H6B 121.8 . . ?
C5B C6B C7B 116.3(2) . . ?
C7B C6B H6B 121.8 . . ?
C2B C7B N1B 104.3(2) . . ?
C6B C7B N1B 133.1(2) . . ?
C6B C7B C2B 122.6(2) . . ?
O1B C8B N1B 110.24(19) . . ?
O1B C8B C9B 111.1(2) . . ?
O1B C8B C12B 106.06(18) . . ?
N1B C8B C9B 114.44(18) . . ?
N1B C8B C12B 112.0(2) . . ?
C12B C8B C9B 102.46(18) . . ?
O2B C9B C8B 109.84(19) . . ?
O2B C9B C10B 111.6(2) . . ?
O2B C9B C14B 107.33(18) . . ?
C10B C9B C8B 100.63(17) . . ?
C10B C9B C14B 114.0(2) . . ?
C14B C9B C8B 113.42(19) . . ?
C11B C10B C9B 113.1(2) . . ?
C11B C10B C13B 124.2(2) . . ?
C13B C10B C9B 122.7(2) . . ?
C10B C11B H11B 124.7 . . ?
C10B C11B C12B 110.5(2) . . ?
C12B C11B H11B 124.7 . . ?
O3B C12B C8B 124.7(2) . . ?
O3B C12B C11B 128.8(2) . . ?
C11B C12B C8B 106.5(2) . . ?
C10B C13B H13D 109.5 . . ?
C10B C13B H13E 109.5 . . ?
C10B C13B H13F 109.5 . . ?
H13D C13B H13E 109.5 . . ?
H13D C13B H13F 109.5 . . ?
H13E C13B H13F 109.5 . . ?
C15B C14B C9B 107.71(19) . . ?
C15B C14B C20B 108.35(17) . . ?
C16B C14B C9B 111.49(18) . . ?
C16B C14B C15B 110.9(2) . . ?
C16B C14B C20B 108.6(2) . . ?
C20B C14B C9B 109.8(2) . . ?
C1B C15B C14B 113.05(18) . . ?
C1B C15B H15C 109.0 . . ?
C1B C15B H15D 109.0 . . ?
C14B C15B H15C 109.0 . . ?
C14B C15B H15D 109.0 . . ?
H15C C15B H15D 107.8 . . ?
C14B C16B H16C 109.2 . . ?
C14B C16B H16D 109.2 . . ?
H16C C16B H16D 107.9 . . ?
C17B C16B C14B 111.99(19) . . ?
C17B C16B H16C 109.2 . . ?
C17B C16B H16D 109.2 . . ?
C16B C17B H17C 109.1 . . ?
C16B C17B H17D 109.1 . . ?
C16B C17B C18B 112.4(2) . . ?
H17C C17B H17D 107.9 . . ?
C18B C17B H17C 109.1 . . ?
C18B C17B H17D 109.1 . . ?
C17B C18B H18C 109.6 . . ?
C17B C18B H18D 109.6 . . ?
C17B C18B C19B 110.4(2) . . ?
H18C C18B H18D 108.1 . . ?
C19B C18B H18C 109.6 . . ?
C19B C18B H18D 109.6 . . ?
C18B C19B H19C 109.3 . . ?
C18B C19B H19D 109.3 . . ?
H19C C19B H19D 108.0 . . ?
C20B C19B C18B 111.5(2) . . ?
C20B C19B H19C 109.3 . . ?
C20B C19B H19D 109.3 . . ?
C14B C20B H20C 108.9 . . ?
C14B C20B H20D 108.9 . . ?
C19B C20B C14B 113.3(2) . . ?
C19B C20B H20C 108.9 . . ?
C19B C20B H20D 108.9 . . ?
H20C C20B H20D 107.7 . . ?

loop_
_geom_bond_atom_site_label_1
_geom_bond_atom_site_label_2
_geom_bond_distance
_geom_bond_site_symmetry_2
_geom_bond_publ_flag
O1A H1A 0.88(3) . ?
O1A C8A 1.397(3) . ?
O2A H2A 0.88(3) . ?
O2A C9A 1.413(3) . ?
O3A C12A 1.214(3) . ?
N1A C1A 1.367(3) . ?
N1A C7A 1.398(3) . ?
N1A C8A 1.456(3) . ?
N2A C1A 1.317(3) . ?
N2A C2A 1.393(3) . ?
C1A C15A 1.487(3) . ?
C2A C3A 1.406(3) . ?
C2A C7A 1.404(3) . ?
C3A H3A 0.9500 . ?
C3A C4A 1.388(4) . ?
C4A H4A 0.9500 . ?
C4A C5A 1.401(4) . ?
C5A H5A 0.9500 . ?
C5A C6A 1.391(3) . ?
C6A H6A 0.9500 . ?
C6A C7A 1.392(3) . ?
C8A C9A 1.585(3) . ?
C8A C12A 1.547(3) . ?
C9A C10A 1.542(3) . ?
C9A C14A 1.572(3) . ?
C10A C11A 1.341(3) . ?
C10A C13A 1.489(3) . ?
C11A H11A 0.9500 . ?
C11A C12A 1.452(3) . ?
C13A H13A 0.9800 . ?
C13A H13B 0.9800 . ?
C13A H13C 0.9800 . ?
C14A C15A 1.541(3) . ?
C14A C16A 1.552(3) . ?
C14A C20A 1.542(4) . ?
C15A H15A 0.9900 . ?
C15A H15B 0.9900 . ?
C16A H16A 0.9900 . ?
C16A H16B 0.9900 . ?
C16A C17A 1.534(4) . ?
C17A H17A 0.9900 . ?
C17A H17B 0.9900 . ?
C17A C18A 1.524(4) . ?
C18A H18A 0.9900 . ?
C18A H18B 0.9900 . ?
C18A C19A 1.530(4) . ?
C19A H19A 0.9900 . ?
C19A H19B 0.9900 . ?
C19A C20A 1.528(4) . ?
C20A H20A 0.9900 . ?
C20A H20B 0.9900 . ?
O1B H1B 0.89(3) . ?
O1B C8B 1.399(3) . ?
O2B H2B 0.88(3) . ?
O2B C9B 1.417(3) . ?
O3B C12B 1.219(3) . ?
N1B C1B 1.362(3) . ?
N1B C7B 1.404(3) . ?
N1B C8B 1.449(3) . ?
N2B C1B 1.314(3) . ?
N2B C2B 1.399(3) . ?
C1B C15B 1.488(3) . ?
C2B C3B 1.401(3) . ?
C2B C7B 1.401(4) . ?
C3B H3B 0.9500 . ?
C3B C4B 1.391(4) . ?
C4B H4B 0.9500 . ?
C4B C5B 1.404(4) . ?
C5B H5B 0.9500 . ?
C5B C6B 1.388(4) . ?
C6B H6B 0.9500 . ?
C6B C7B 1.394(3) . ?
C8B C9B 1.596(3) . ?
C8B C12B 1.552(3) . ?
C9B C10B 1.533(3) . ?
C9B C14B 1.564(3) . ?
C10B C11B 1.342(3) . ?
C10B C13B 1.495(3) . ?
C11B H11B 0.9500 . ?
C11B C12B 1.456(3) . ?
C13B H13D 0.9800 . ?
C13B H13E 0.9800 . ?
C13B H13F 0.9800 . ?
C14B C15B 1.544(3) . ?
C14B C16B 1.543(4) . ?
C14B C20B 1.547(3) . ?
C15B H15C 0.9900 . ?
C15B H15D 0.9900 . ?
C16B H16C 0.9900 . ?
C16B H16D 0.9900 . ?
C16B C17B 1.528(3) . ?
C17B H17C 0.9900 . ?
C17B H17D 0.9900 . ?
C17B C18B 1.530(3) . ?
C18B H18C 0.9900 . ?
C18B H18D 0.9900 . ?
C18B C19B 1.534(4) . ?
C19B H19C 0.9900 . ?
C19B H19D 0.9900 . ?
C19B C20B 1.531(4) . ?
C20B H20C 0.9900 . ?
C20B H20D 0.9900 . ?

loop_
_geom_hbond_atom_site_label_D
_geom_hbond_atom_site_label_H
_geom_hbond_atom_site_label_A
_geom_hbond_distance_DH
_geom_hbond_distance_HA
_geom_hbond_distance_DA
_geom_hbond_angle_DHA
_geom_hbond_site_symmetry_A
_geom_hbond_publ_flag
O1A H1A N2B 0.88(3) 1.93(3) 2.810(3) 172(3) . yes
O2A H2A O3A 0.88(3) 1.96(3) 2.818(3) 163(3) 2_645 yes
O1B H1B N2A 0.89(3) 1.97(3) 2.833(3) 165(3) 1_545 yes
O2B H2B O3B 0.88(3) 1.96(3) 2.823(3) 166(3) 2_646 yes

loop_
_geom_torsion_atom_site_label_1
_geom_torsion_atom_site_label_2
_geom_torsion_atom_site_label_3
_geom_torsion_atom_site_label_4
_geom_torsion
_geom_torsion_site_symmetry_1
_geom_torsion_site_symmetry_2
_geom_torsion_site_symmetry_3
_geom_torsion_site_symmetry_4
_geom_torsion_publ_flag
O1A C8A C9A O2A -26.8(3) . . . . ?
O1A C8A C9A C10A 90.7(2) . . . . ?
O1A C8A C9A C14A -146.99(18) . . . . ?
O1A C8A C12A O3A 85.9(3) . . . . ?
O1A C8A C12A C11A -93.6(2) . . . . ?
O2A C9A C10A C11A 133.1(2) . . . . ?
O2A C9A C10A C13A -46.4(3) . . . . ?
O2A C9A C14A C15A -73.2(2) . . . . ?
O2A C9A C14A C16A 44.1(2) . . . . ?
O2A C9A C14A C20A 164.80(18) . . . . ?
N1A C1A C15A C14A 34.2(3) . . . . ?
N1A C8A C9A O2A 98.1(2) . . . . ?
N1A C8A C9A C10A -144.4(2) . . . . ?
N1A C8A C9A C14A -22.1(3) . . . . ?
N1A C8A C12A O3A -33.8(4) . . . . ?
N1A C8A C12A C11A 146.8(2) . . . . ?
N2A C1A C15A C14A -152.9(3) . . . . ?
N2A C2A C3A C4A -176.7(3) . . . . ?
N2A C2A C7A N1A -1.1(3) . . . . ?
N2A C2A C7A C6A 176.9(2) . . . . ?
C1A N1A C7A C2A 1.9(3) . . . . ?
C1A N1A C7A C6A -175.8(3) . . . . ?
C1A N1A C8A O1A 123.0(2) . . . . ?
C1A N1A C8A C9A -2.5(3) . . . . ?
C1A N1A C8A C12A -119.5(3) . . . . ?
C1A N2A C2A C3A 177.9(3) . . . . ?
C1A N2A C2A C7A -0.2(3) . . . . ?
C2A N2A C1A N1A 1.5(3) . . . . ?
C2A N2A C1A C15A -171.7(3) . . . . ?
C2A C3A C4A C5A -0.3(5) . . . . ?
C3A C2A C7A N1A -179.4(2) . . . . ?
C3A C2A C7A C6A -1.4(4) . . . . ?
C3A C4A C5A C6A -0.8(5) . . . . ?
C4A C5A C6A C7A 0.8(4) . . . . ?
C5A C6A C7A N1A 177.7(3) . . . . ?
C5A C6A C7A C2A 0.3(4) . . . . ?
C7A N1A C1A N2A -2.3(3) . . . . ?
C7A N1A C1A C15A 171.6(2) . . . . ?
C7A N1A C8A O1A -50.9(3) . . . . ?
C7A N1A C8A C9A -176.4(2) . . . . ?
C7A N1A C8A C12A 66.6(3) . . . . ?
C7A C2A C3A C4A 1.3(4) . . . . ?
C8A N1A C1A N2A -177.2(2) . . . . ?
C8A N1A C1A C15A -3.4(4) . . . . ?
C8A N1A C7A C2A 176.8(2) . . . . ?
C8A N1A C7A C6A -0.9(4) . . . . ?
C8A C9A C10A C11A 16.0(3) . . . . ?
C8A C9A C10A C13A -163.5(2) . . . . ?
C8A C9A C14A C15A 49.2(3) . . . . ?
C8A C9A C14A C16A 166.52(19) . . . . ?
C8A C9A C14A C20A -72.8(2) . . . . ?
C9A C8A C12A O3A -157.2(3) . . . . ?
C9A C8A C12A C11A 23.3(3) . . . . ?
C9A C10A C11A C12A -1.6(3) . . . . ?
C9A C14A C15A C1A -55.5(3) . . . . ?
C9A C14A C16A C17A 178.30(19) . . . . ?
C9A C14A C20A C19A -176.58(19) . . . . ?
C10A C9A C14A C15A 163.9(2) . . . . ?
C10A C9A C14A C16A -78.8(2) . . . . ?
C10A C9A C14A C20A 41.9(3) . . . . ?
C10A C11A C12A O3A 166.3(3) . . . . ?
C10A C11A C12A C8A -14.3(3) . . . . ?
C12A C8A C9A O2A -140.3(2) . . . . ?
C12A C8A C9A C10A -22.7(2) . . . . ?
C12A C8A C9A C14A 99.5(2) . . . . ?
C13A C10A C11A C12A 177.9(3) . . . . ?
C14A C9A C10A C11A -106.5(2) . . . . ?
C14A C9A C10A C13A 73.9(3) . . . . ?
C14A C16A C17A C18A -56.2(3) . . . . ?
C15A C14A C16A C17A -64.6(3) . . . . ?
C15A C14A C20A C19A 63.3(3) . . . . ?
C16A C14A C15A C1A -174.0(2) . . . . ?
C16A C14A C20A C19A -55.2(3) . . . . ?
C16A C17A C18A C19A 53.7(3) . . . . ?
C17A C18A C19A C20A -54.0(3) . . . . ?
C18A C19A C20A C14A 55.9(3) . . . . ?
C20A C14A C15A C1A 67.0(3) . . . . ?
C20A C14A C16A C17A 55.8(2) . . . . ?
O1B C8B C9B O2B 28.8(2) . . . . ?
O1B C8B C9B C10B -89.0(2) . . . . ?
O1B C8B C9B C14B 148.85(18) . . . . ?
O1B C8B C12B O3B -87.8(3) . . . . ?
O1B C8B C12B C11B 91.8(2) . . . . ?
O2B C9B C10B C11B -133.1(2) . . . . ?
O2B C9B C10B C13B 47.3(3) . . . . ?
O2B C9B C14B C15B 70.8(2) . . . . ?
O2B C9B C14B C16B -167.35(17) . . . . ?
O2B C9B C14B C20B -47.0(2) . . . . ?
N1B C1B C15B C14B -34.5(3) . . . . ?
N1B C8B C9B O2B -96.9(2) . . . . ?
N1B C8B C9B C10B 145.3(2) . . . . ?
N1B C8B C9B C14B 23.2(3) . . . . ?
N1B C8B C12B O3B 32.5(4) . . . . ?
N1B C8B C12B C11B -147.9(2) . . . . ?
N2B C1B C15B C14B 151.2(3) . . . . ?
N2B C2B C3B C4B 179.0(3) . . . . ?
N2B C2B C7B N1B 0.7(3) . . . . ?
N2B C2B C7B C6B -177.7(2) . . . . ?
C1B N1B C7B C2B -1.3(3) . . . . ?
C1B N1B C7B C6B 176.8(3) . . . . ?
C1B N1B C8B O1B -124.1(2) . . . . ?
C1B N1B C8B C9B 2.0(4) . . . . ?
C1B N1B C8B C12B 118.0(3) . . . . ?
C1B N2B C2B C3B -179.9(3) . . . . ?
C1B N2B C2B C7B 0.2(3) . . . . ?
C2B N2B C1B N1B -1.1(3) . . . . ?
C2B N2B C1B C15B 173.4(3) . . . . ?
C2B C3B C4B C5B -0.5(4) . . . . ?
C3B C2B C7B N1B -179.2(2) . . . . ?
C3B C2B C7B C6B 2.5(4) . . . . ?
C3B C4B C5B C6B 0.9(5) . . . . ?
C4B C5B C6B C7B 0.4(4) . . . . ?
C5B C6B C7B N1B -179.8(3) . . . . ?
C5B C6B C7B C2B -2.0(4) . . . . ?
C7B N1B C1B N2B 1.6(3) . . . . ?
C7B N1B C1B C15B -173.4(2) . . . . ?
C7B N1B C8B O1B 52.3(3) . . . . ?
C7B N1B C8B C9B 178.4(2) . . . . ?
C7B N1B C8B C12B -65.5(3) . . . . ?
C7B C2B C3B C4B -1.1(4) . . . . ?
C8B N1B C1B N2B 178.6(2) . . . . ?
C8B N1B C1B C15B 3.6(4) . . . . ?
C8B N1B C7B C2B -178.3(2) . . . . ?
C8B N1B C7B C6B -0.2(5) . . . . ?
C8B C9B C10B C11B -16.6(3) . . . . ?
C8B C9B C10B C13B 163.8(2) . . . . ?
C8B C9B C14B C15B -50.7(3) . . . . ?
C8B C9B C14B C16B 71.1(2) . . . . ?
C8B C9B C14B C20B -168.48(18) . . . . ?
C9B C8B C12B O3B 155.6(3) . . . . ?
C9B C8B C12B C11B -24.8(3) . . . . ?
C9B C10B C11B C12B 1.2(3) . . . . ?
C9B C14B C15B C1B 56.6(3) . . . . ?
C9B C14B C16B C17B 176.00(19) . . . . ?
C9B C14B C20B C19B -176.90(19) . . . . ?
C10B C9B C14B C15B -165.08(19) . . . . ?
C10B C9B C14B C16B -43.2(3) . . . . ?
C10B C9B C14B C20B 77.2(2) . . . . ?
C10B C11B C12B O3B -164.8(3) . . . . ?
C10B C11B C12B C8B 15.7(3) . . . . ?
C12B C8B C9B O2B 141.7(2) . . . . ?
C12B C8B C9B C10B 23.9(2) . . . . ?
C12B C8B C9B C14B -98.3(2) . . . . ?
C13B C10B C11B C12B -179.2(2) . . . . ?
C14B C9B C10B C11B 105.1(2) . . . . ?
C14B C9B C10B C13B -74.5(3) . . . . ?
C14B C16B C17B C18B -56.9(3) . . . . ?
C15B C14B C16B C17B -64.0(2) . . . . ?
C15B C14B C20B C19B 65.7(3) . . . . ?
C16B C14B C15B C1B -65.7(3) . . . . ?
C16B C14B C20B C19B -54.8(3) . . . . ?
C16B C17B C18B C19B 54.9(3) . . . . ?
C17B C18B C19B C20B -53.5(3) . . . . ?
C18B C19B C20B C14B 55.3(3) . . . . ?
C20B C14B C15B C1B 175.3(2) . . . . ?
C20B C14B C16B C17B 54.9(3) . . . . ?

loop_
_twin_individual_id
_twin_individual_mass_fraction_refined
_oxdiff_twin_reflns_isolated
_oxdiff_twin_reflns_overlapped
_twin_individual_twin_lattice_type
_twin_individual_twin_matrix_11
_twin_individual_twin_matrix_12
_twin_individual_twin_matrix_13
_twin_individual_twin_matrix_21
_twin_individual_twin_matrix_22
_twin_individual_twin_matrix_23
_twin_individual_twin_matrix_31
_twin_individual_twin_matrix_32
_twin_individual_twin_matrix_33
1 0.662(3) 31812 12371 ref 1.0000 0.0000 0.0000 0.0000 1.0000 0.0000 0.0000 0.0000 1.0000
2 0.338(3) 0 12371 nmt -0.9998 0.0008 -0.5205 -0.0001 -1.0005 0.0010 -0.0001 0.0022 1.0001
